data_7225089
loop_
_publ_author_name
'Mizuta, Satoshi'
'Kitamura, Kanami'
'Nishi, Kodai'
'Hashimoto, Ryo'
'Usui, Toshiya'
'Chiba, Kenya'

_publ_section_title
;
 Activity of N,N&#x2032;-dialkyl-2-trifluoromethylthioimidazolium salts as
 phase-transfer catalyst for the alkylation of active methylene compounds
;
_journal_issue 49
_journal_name_full 'RSC Adv.'
_journal_page_first 43159
_journal_paper_doi 10.1039/C6RA06870G
_journal_volume 6
_journal_year 2016
_chemical_formula_moiety 'C12 H20 B F7 N2 S'
_chemical_formula_sum 'C12 H20 B F7 N2 S'
_chemical_formula_weight 368.16
_space_group_crystal_system monoclinic
_space_group_IT_number 14
_space_group_name_Hall '-P 2yn'
_space_group_name_H-M_alt 'P 1 21/n 1'
_symmetry_space_group_name_Hall '-P 2yn'
_symmetry_space_group_name_H-M 'P 1 21/n 1'
_atom_sites_solution_hydrogens geom
_atom_sites_solution_primary direct
_atom_sites_solution_secondary difmap
_audit_update_record
;
2016-03-12 deposited with the CCDC.
2016-04-25 downloaded from the CCDC.
;
_cell_angle_alpha 90.0000
_cell_angle_beta 100.404(3)
_cell_angle_gamma 90.0000
_cell_formula_units_Z 4
_cell_length_a 7.926(2)
_cell_length_b 15.738(5)
_cell_length_c 13.422(4)
_cell_measurement_reflns_used 4613
_cell_measurement_temperature 93
_cell_measurement_theta_max 27.50
_cell_measurement_theta_min 2.00
_cell_volume 1646.7(8)
_computing_cell_refinement 'CrystalClear-SM Expert 2.0 r16'
_computing_data_collection 'CrystalClear-SM Expert 2.0 r16 (Rigaku, 2014)'
_computing_data_reduction 'CrystalClear-SM Expert 2.0 r16'
_computing_molecular_graphics 'CrystalStructure 4.1'
_computing_publication_material 'CrystalStructure 4.1 (Rigaku, 2014)'
_computing_structure_refinement 'SHELXL2013 (Sheldrick, 2008)'
_computing_structure_solution 'SHELXS2013 (Sheldrick, 2008)'
_diffrn_ambient_temperature 93
_diffrn_detector_area_resol_mean 7.111
_diffrn_measured_fraction_theta_full 0.995
_diffrn_measured_fraction_theta_max 0.985
_diffrn_measurement_device_type 'Rigaku Saturn724'
_diffrn_measurement_method \w
_diffrn_radiation_type 'Mo K\a'
_diffrn_radiation_wavelength 0.71075
_diffrn_reflns_av_R_equivalents 0.0402
_diffrn_reflns_Laue_measured_fraction_full 0.995
_diffrn_reflns_Laue_measured_fraction_max 0.985
_diffrn_reflns_limit_h_max 10
_diffrn_reflns_limit_h_min -9
_diffrn_reflns_limit_k_max 20
_diffrn_reflns_limit_k_min -17
_diffrn_reflns_limit_l_max 17
_diffrn_reflns_limit_l_min -17
_diffrn_reflns_number 13471
_diffrn_reflns_point_group_measured_fraction_full 0.995
_diffrn_reflns_point_group_measured_fraction_max 0.985
_diffrn_reflns_theta_full 25.242
_diffrn_reflns_theta_max 27.471
_diffrn_reflns_theta_min 2.784
_diffrn_standards_number 0
_exptl_absorpt_coefficient_mu 0.264
_exptl_absorpt_correction_T_max 0.989
_exptl_absorpt_correction_T_min 0.873
_exptl_absorpt_correction_type multi-scan
_exptl_absorpt_process_details 'REQAB (Rigaku, 1998)'
_exptl_crystal_colour colorless
_exptl_crystal_density_diffrn 1.485
_exptl_crystal_density_method 'not measured'
_exptl_crystal_description block
_exptl_crystal_F_000 760.00
_exptl_crystal_size_max 0.150
_exptl_crystal_size_mid 0.070
_exptl_crystal_size_min 0.040
_refine_diff_density_max 0.60
_refine_diff_density_min -0.34
_refine_ls_extinction_method none
_refine_ls_goodness_of_fit_ref 1.074
_refine_ls_hydrogen_treatment constr
_refine_ls_number_parameters 214
_refine_ls_number_reflns 3722
_refine_ls_number_restraints 0
_refine_ls_R_factor_all 0.0685
_refine_ls_R_factor_gt 0.0516
_refine_ls_shift/su_max 0.001
_refine_ls_structure_factor_coef Fsqd
_refine_ls_weighting_details 'w = 1/[\s^2^(Fo^2^)+(0.0576P)^2^+1.0654P] where P=(Fo^2^+2Fc^2^)/3'
_refine_ls_weighting_scheme calc
_refine_ls_wR_factor_gt 0.1189
_refine_ls_wR_factor_ref 0.1267
_reflns_number_gt 2966
_reflns_number_total 3722
_reflns_threshold_expression F^2^>2.0\s(F^2^)
_cod_data_source_file c6ra06870g2.cif
_cod_data_source_block 1592b
_cod_database_code 7225089
_shelxl_res_file
;

    shelxl.res created by SHELXL-2014/7

TITL 1592b
CELL  0.71075 7.92600 15.73800 13.42200 90.00000 100.40400 90.00000
ZERR  4 0.00200 0.00500 0.00400 0.00000 0.00300 0.00000
LATT 1
SYMM .50-X, .50+Y, .50-Z
SFAC C H B F N S
UNIT 48 80 4 28 8 4
L.S. 10
FMAP 2
PLAN -5
WPDB -2
HTAB
BOND $H
CONF
LIST 4
TEMP -180.0
ACTA
SIZE 0.150 0.070 0.040
WGHT    0.057600    1.065400
FVAR       1.83564
S1    6    1.192297    0.645124    0.676149    11.00000    0.01446    0.01636 =
         0.01603    0.00188    0.00409    0.00286
F1    4    1.197456    0.722651    0.850449    11.00000    0.04680    0.03961 =
         0.01874   -0.00289    0.00445    0.01566
F2    4    1.064452    0.603743    0.837401    11.00000    0.03033    0.07320 =
         0.02426    0.01676    0.00751   -0.01029
F3    4    1.340397    0.605762    0.855465    11.00000    0.02819    0.03421 =
         0.02790    0.00856   -0.00454    0.00772
F4    4    0.550946    0.888482    0.798188    11.00000    0.03582    0.06077 =
         0.05077    0.02434    0.00635    0.01462
F5    4    0.568954    0.745677    0.807408    11.00000    0.09059    0.04798 =
         0.04407   -0.01821    0.02028   -0.03618
F6    4    0.633060    0.823997    0.950682    11.00000    0.04442    0.04176 =
         0.02010   -0.00064    0.01327   -0.00213
F7    4    0.809972    0.826862    0.835774    11.00000    0.02002    0.07597 =
         0.03245    0.01635    0.00719    0.00342
N1    5    0.846873    0.672619    0.613810    11.00000    0.01385    0.01479 =
         0.01330    0.00061    0.00435   -0.00290
N2    5    0.998076    0.789798    0.633563    11.00000    0.01106    0.01427 =
         0.01308   -0.00084    0.00329   -0.00075
C1    1    1.005927    0.704446    0.641731    11.00000    0.01440    0.01287 =
         0.01187    0.00076    0.00378   -0.00028
C2    1    0.734848    0.739203    0.587177    11.00000    0.01453    0.01791 =
         0.01152    0.00172    0.00289    0.00129
C3    1    0.828964    0.812691    0.600486    11.00000    0.01276    0.01849 =
         0.01222    0.00173    0.00264    0.00064
C4    1    0.545357    0.731642    0.553755    11.00000    0.01609    0.02562 =
         0.02325    0.00323    0.00390   -0.00072
AFIX 137
H4A   2    0.490732    0.724317    0.613127    11.00000   -1.20000
H4B   2    0.519733    0.682380    0.508914    11.00000   -1.20000
H4C   2    0.501190    0.783265    0.517280    11.00000   -1.20000
AFIX   0
C5    1    0.762466    0.901506    0.589913    11.00000    0.01673    0.01762 =
         0.02250    0.00379    0.00439    0.00384
AFIX 137
H5A   2    0.652503    0.902445    0.542820    11.00000   -1.20000
H5B   2    0.844968    0.937814    0.563749    11.00000   -1.20000
H5C   2    0.746234    0.922613    0.656224    11.00000   -1.20000
AFIX   0
C6    1    0.806640    0.579644    0.611922    11.00000    0.02011    0.01287 =
         0.01885   -0.00111    0.00468   -0.00408
AFIX  13
H6    2    0.913429    0.549814    0.645230    11.00000   -1.20000
AFIX   0
C7    1    0.764798    0.547203    0.503536    11.00000    0.03210    0.02286 =
         0.02283   -0.00635    0.00663   -0.00709
AFIX 137
H7A   2    0.853499    0.566163    0.466276    11.00000   -1.20000
H7B   2    0.653175    0.569573    0.470658    11.00000   -1.20000
H7C   2    0.760755    0.484969    0.503828    11.00000   -1.20000
AFIX   0
C8    1    0.669044    0.559757    0.674150    11.00000    0.02637    0.02206 =
         0.02762    0.00375    0.01012   -0.00562
AFIX 137
H8A   2    0.664280    0.498260    0.684769    11.00000   -1.20000
H8B   2    0.557562    0.579691    0.637927    11.00000   -1.20000
H8C   2    0.696646    0.588508    0.739844    11.00000   -1.20000
AFIX   0
C9    1    1.151610    0.846706    0.654351    11.00000    0.01147    0.01399 =
         0.01996   -0.00157    0.00275   -0.00271
AFIX  13
H9    2    1.252434    0.810072    0.681730    11.00000   -1.20000
AFIX   0
C10   1    1.186351    0.885625    0.556072    11.00000    0.01499    0.01840 =
         0.02989    0.00297    0.00798   -0.00183
AFIX 137
H10A  2    1.191751    0.840463    0.506478    11.00000   -1.20000
H10B  2    1.295814    0.916216    0.569280    11.00000   -1.20000
H10C  2    1.093828    0.925225    0.529256    11.00000   -1.20000
AFIX   0
C11   1    1.134325    0.911552    0.735851    11.00000    0.02253    0.02387 =
         0.02792   -0.01139    0.00407   -0.00502
AFIX 137
H11A  2    1.246064    0.937971    0.760399    11.00000   -1.20000
H11B  2    1.094228    0.883145    0.792232    11.00000   -1.20000
H11C  2    1.051540    0.955342    0.707461    11.00000   -1.20000
AFIX   0
C12   1    1.197744    0.645470    0.811434    11.00000    0.01995    0.03132 =
         0.01689    0.00476    0.00265    0.00218
B1    3    0.641424    0.820367    0.848295    11.00000    0.02122    0.02583 =
         0.01807    0.00091    0.00422   -0.00304
HKLF 4
 
REM  1592b
REM R1 =  0.0516 for    2966 Fo > 4sig(Fo)  and  0.0685 for all    3722 data
REM    214 parameters refined using      0 restraints
 
END  
     
WGHT      0.0576      1.0654 

REM Instructions for potential hydrogen bonds
EQIV $1 x-1, y, z
HTAB C4 S1_$1
HTAB C4 F5
EQIV $2 x-1/2, -y+3/2, z-1/2
HTAB C4 F7_$2
HTAB C6 S1
HTAB C9 S1
EQIV $3 x+1, y, z
HTAB C11 F4_$3
HTAB C11 F7

REM Highest difference peak  0.599,  deepest hole -0.340,  1-sigma level  0.069
Q1    1   0.6958  0.7267  0.8351  11.00000  0.05    0.60
Q2    1   0.5288  0.8342  0.7812  11.00000  0.05    0.51
Q3    1   0.7683  0.7229  0.8580  11.00000  0.05    0.36
Q4    1   0.7705  0.6458  0.6738  11.00000  0.05    0.34
Q5    1   0.7675  0.7815  0.6015  11.00000  0.05    0.34
;

loop_
_symmetry_equiv_pos_site_id
_space_group_symop_operation_xyz
1 +X,+Y,+Z
2 1/2-X,1/2+Y,1/2-Z
3 -X,-Y,-Z
4 1/2+X,1/2-Y,1/2+Z

loop_
_atom_site_label
_atom_site_type_symbol
_atom_site_fract_x
_atom_site_fract_y
_atom_site_fract_z
_atom_site_U_iso_or_equiv
_atom_site_adp_type
_atom_site_occupancy
_atom_site_site_symmetry_multiplicity
_atom_site_calc_flag
_atom_site_refinement_flags
S1 S 1.19230(7) 0.64512(4) 0.67615(4) 0.01545(15) Uani 1 4 d .
F1 F 1.1975(2) 0.72265(11) 0.85045(11) 0.0352(4) Uani 1 4 d .
F2 F 1.0644(2) 0.60374(13) 0.83740(12) 0.0423(5) Uani 1 4 d .
F3 F 1.34040(19) 0.60576(10) 0.85546(12) 0.0313(4) Uani 1 4 d .
F4 F 0.5510(2) 0.88848(13) 0.79819(15) 0.0493(5) Uani 1 4 d .
F5 F 0.5689(3) 0.74568(13) 0.80741(15) 0.0599(6) Uani 1 4 d .
F6 F 0.6331(2) 0.82400(11) 0.95068(11) 0.0345(4) Uani 1 4 d .
F7 F 0.8100(2) 0.82686(13) 0.83577(13) 0.0425(5) Uani 1 4 d .
N1 N 0.8469(2) 0.67262(12) 0.61381(14) 0.0137(4) Uani 1 4 d .
N2 N 0.9981(2) 0.78980(12) 0.63356(13) 0.0127(4) Uani 1 4 d .
C1 C 1.0059(3) 0.70445(14) 0.64173(16) 0.0129(4) Uani 1 4 d .
C2 C 0.7349(3) 0.73920(14) 0.58718(16) 0.0146(4) Uani 1 4 d .
C3 C 0.8290(3) 0.81269(15) 0.60049(16) 0.0144(4) Uani 1 4 d .
C4 C 0.5454(3) 0.73164(16) 0.55376(19) 0.0216(5) Uani 1 4 d .
C5 C 0.7625(3) 0.90151(15) 0.58991(18) 0.0188(5) Uani 1 4 d .
C6 C 0.8066(3) 0.57964(14) 0.61192(18) 0.0171(5) Uani 1 4 d .
C7 C 0.7648(3) 0.54720(17) 0.50354(19) 0.0257(6) Uani 1 4 d .
C8 C 0.6690(3) 0.55976(16) 0.6742(2) 0.0247(5) Uani 1 4 d .
C9 C 1.1516(3) 0.84671(14) 0.65435(17) 0.0152(4) Uani 1 4 d .
C10 C 1.1864(3) 0.88563(15) 0.55607(19) 0.0206(5) Uani 1 4 d .
C11 C 1.1343(3) 0.91155(16) 0.7359(2) 0.0248(5) Uani 1 4 d .
C12 C 1.1977(3) 0.64547(17) 0.81143(18) 0.0228(5) Uani 1 4 d .
B1 B 0.6414(4) 0.82037(19) 0.8483(2) 0.0216(6) Uani 1 4 d .
H4A H 0.49073 0.72432 0.61313 0.0259 Uiso 1 4 calc R
H4B H 0.51973 0.68238 0.50891 0.0259 Uiso 1 4 calc R
H4C H 0.50119 0.78327 0.51728 0.0259 Uiso 1 4 calc R
H5A H 0.6525 0.90244 0.54282 0.0226 Uiso 1 4 calc R
H5B H 0.84497 0.93781 0.56375 0.0226 Uiso 1 4 calc R
H5C H 0.74623 0.92261 0.65622 0.0226 Uiso 1 4 calc R
H6 H 0.91343 0.54981 0.64523 0.0206 Uiso 1 4 calc R
H7A H 0.8535 0.56616 0.46628 0.0309 Uiso 1 4 calc R
H7B H 0.65318 0.56957 0.47066 0.0309 Uiso 1 4 calc R
H7C H 0.76076 0.48497 0.50383 0.0309 Uiso 1 4 calc R
H8A H 0.66428 0.49826 0.68477 0.0296 Uiso 1 4 calc R
H8B H 0.55756 0.57969 0.63793 0.0296 Uiso 1 4 calc R
H8C H 0.69665 0.58851 0.73984 0.0296 Uiso 1 4 calc R
H9 H 1.25243 0.81007 0.68173 0.0182 Uiso 1 4 calc R
H10A H 1.19175 0.84046 0.50648 0.0247 Uiso 1 4 calc R
H10B H 1.29581 0.91622 0.56928 0.0247 Uiso 1 4 calc R
H10C H 1.09383 0.92522 0.52926 0.0247 Uiso 1 4 calc R
H11A H 1.24606 0.93797 0.7604 0.0298 Uiso 1 4 calc R
H11B H 1.09423 0.88314 0.79223 0.0298 Uiso 1 4 calc R
H11C H 1.05154 0.95534 0.70746 0.0298 Uiso 1 4 calc R

loop_
_atom_site_aniso_label
_atom_site_aniso_U_11
_atom_site_aniso_U_22
_atom_site_aniso_U_33
_atom_site_aniso_U_12
_atom_site_aniso_U_13
_atom_site_aniso_U_23
S1 0.0145(3) 0.0164(3) 0.0160(3) 0.0029(2) 0.0041(2) 0.0019(2)
F1 0.0468(10) 0.0396(10) 0.0187(8) 0.0157(8) 0.0045(7) -0.0029(7)
F2 0.0303(9) 0.0732(13) 0.0243(8) -0.0103(9) 0.0075(7) 0.0168(8)
F3 0.0282(9) 0.0342(9) 0.0279(8) 0.0077(7) -0.0045(7) 0.0086(7)
F4 0.0358(10) 0.0608(13) 0.0508(12) 0.0146(9) 0.0063(8) 0.0243(10)
F5 0.0906(16) 0.0480(12) 0.0441(11) -0.0362(11) 0.0203(11) -0.0182(9)
F6 0.0444(10) 0.0418(10) 0.0201(8) -0.0021(8) 0.0133(7) -0.0006(7)
F7 0.0200(8) 0.0760(14) 0.0325(9) 0.0034(8) 0.0072(7) 0.0164(9)
N1 0.0138(10) 0.0148(9) 0.0133(9) -0.0029(7) 0.0043(7) 0.0006(7)
N2 0.0111(9) 0.0143(9) 0.0131(9) -0.0008(7) 0.0033(7) -0.0008(7)
C1 0.0144(11) 0.0129(10) 0.0119(10) -0.0003(9) 0.0038(8) 0.0008(8)
C2 0.0145(11) 0.0179(11) 0.0115(10) 0.0013(9) 0.0029(8) 0.0017(8)
C3 0.0128(11) 0.0185(11) 0.0122(10) 0.0006(9) 0.0026(8) 0.0017(8)
C4 0.0161(12) 0.0256(13) 0.0233(12) -0.0007(10) 0.0039(10) 0.0032(10)
C5 0.0167(12) 0.0176(12) 0.0225(12) 0.0038(9) 0.0044(9) 0.0038(9)
C6 0.0201(12) 0.0129(11) 0.0188(11) -0.0041(9) 0.0047(9) -0.0011(9)
C7 0.0321(15) 0.0229(13) 0.0228(12) -0.0071(11) 0.0066(11) -0.0063(10)
C8 0.0264(14) 0.0221(12) 0.0276(13) -0.0056(11) 0.0101(11) 0.0037(10)
C9 0.0115(11) 0.0140(11) 0.0200(11) -0.0027(9) 0.0027(8) -0.0016(9)
C10 0.0150(12) 0.0184(12) 0.0299(13) -0.0018(9) 0.0080(10) 0.0030(10)
C11 0.0225(13) 0.0239(13) 0.0279(13) -0.0050(10) 0.0041(10) -0.0114(11)
C12 0.0199(12) 0.0313(14) 0.0169(11) 0.0022(11) 0.0027(9) 0.0048(10)
B1 0.0212(14) 0.0258(14) 0.0181(13) -0.0030(12) 0.0042(11) 0.0009(11)

loop_
_atom_type_symbol
_atom_type_description
_atom_type_scat_dispersion_real
_atom_type_scat_dispersion_imag
_atom_type_scat_source
C C 0.0033 0.0016
;
International Tables for Crystallography
(Vol. C, Tables 4.2.6.8 and 6.1.1.4)
;
H H 0.0000 0.0000
;
International Tables for Crystallography
(Vol. C, Table 6.1.1.4)
;
B B 0.0013 0.0007
;
International Tables for Crystallography
(Vol. C, Tables 4.2.6.8 and 6.1.1.4)
;
F F 0.0171 0.0103
;
International Tables for Crystallography
(Vol. C, Tables 4.2.6.8 and 6.1.1.4)
;
N N 0.0061 0.0033
;
International Tables for Crystallography
(Vol. C, Tables 4.2.6.8 and 6.1.1.4)
;
S S 0.1246 0.1234
;
International Tables for Crystallography
(Vol. C, Tables 4.2.6.8 and 6.1.1.4)
;

loop_
_geom_angle_atom_site_label_1
_geom_angle_atom_site_label_2
_geom_angle_atom_site_label_3
_geom_angle
_geom_angle_publ_flag
C1 S1 C12 97.48(11) yes
C1 N1 C2 108.45(18) yes
C1 N1 C6 123.69(18) yes
C2 N1 C6 127.85(18) yes
C1 N2 C3 108.29(18) yes
C1 N2 C9 123.87(18) yes
C3 N2 C9 127.82(19) yes
S1 C1 N1 125.64(17) yes
S1 C1 N2 125.55(17) yes
N1 C1 N2 108.73(18) yes
N1 C2 C3 107.33(19) yes
N1 C2 C4 125.7(2) yes
C3 C2 C4 126.9(2) yes
N2 C3 C2 107.2(2) yes
N2 C3 C5 125.5(2) yes
C2 C3 C5 127.2(2) yes
N1 C6 C7 110.70(19) yes
N1 C6 C8 111.3(2) yes
C7 C6 C8 113.7(2) yes
N2 C9 C10 110.32(17) yes
N2 C9 C11 111.1(2) yes
C10 C9 C11 114.0(2) yes
S1 C12 F1 113.51(18) yes
S1 C12 F2 112.46(16) yes
S1 C12 F3 107.95(18) yes
F1 C12 F2 106.8(2) yes
F1 C12 F3 108.47(19) yes
F2 C12 F3 107.4(2) yes
F4 B1 F5 108.8(2) yes
F4 B1 F6 109.5(2) yes
F4 B1 F7 108.0(2) yes
F5 B1 F6 109.8(2) yes
F5 B1 F7 111.0(2) yes
F6 B1 F7 109.7(2) yes
C2 C4 H4A 109.474 no
C2 C4 H4B 109.473 no
C2 C4 H4C 109.470 no
H4A C4 H4B 109.479 no
H4A C4 H4C 109.467 no
H4B C4 H4C 109.465 no
C3 C5 H5A 109.462 no
C3 C5 H5B 109.471 no
C3 C5 H5C 109.463 no
H5A C5 H5B 109.484 no
H5A C5 H5C 109.467 no
H5B C5 H5C 109.480 no
N1 C6 H6 106.908 no
C7 C6 H6 106.907 no
C8 C6 H6 106.908 no
C6 C7 H7A 109.471 no
C6 C7 H7B 109.472 no
C6 C7 H7C 109.474 no
H7A C7 H7B 109.469 no
H7A C7 H7C 109.470 no
H7B C7 H7C 109.472 no
C6 C8 H8A 109.465 no
C6 C8 H8B 109.476 no
C6 C8 H8C 109.469 no
H8A C8 H8B 109.470 no
H8A C8 H8C 109.472 no
H8B C8 H8C 109.476 no
N2 C9 H9 107.002 no
C10 C9 H9 107.012 no
C11 C9 H9 107.010 no
C9 C10 H10A 109.464 no
C9 C10 H10B 109.469 no
C9 C10 H10C 109.466 no
H10A C10 H10B 109.475 no
H10A C10 H10C 109.475 no
H10B C10 H10C 109.478 no
C9 C11 H11A 109.471 no
C9 C11 H11B 109.471 no
C9 C11 H11C 109.470 no
H11A C11 H11B 109.469 no
H11A C11 H11C 109.470 no
H11B C11 H11C 109.477 no

loop_
_geom_bond_atom_site_label_1
_geom_bond_atom_site_label_2
_geom_bond_distance
_geom_bond_publ_flag
S1 C1 1.738(2) yes
S1 C12 1.808(3) yes
F1 C12 1.323(3) yes
F2 C12 1.342(3) yes
F3 C12 1.333(3) yes
F4 B1 1.393(3) yes
F5 B1 1.378(4) yes
F6 B1 1.389(3) yes
F7 B1 1.380(3) yes
N1 C1 1.345(3) yes
N1 C2 1.378(3) yes
N1 C6 1.497(3) yes
N2 C1 1.348(3) yes
N2 C3 1.382(3) yes
N2 C9 1.496(3) yes
C2 C3 1.370(3) yes
C2 C4 1.493(3) yes
C3 C5 1.492(3) yes
C6 C7 1.521(3) yes
C6 C8 1.521(4) yes
C9 C10 1.524(4) yes
C9 C11 1.520(4) yes
C4 H4A 0.980 no
C4 H4B 0.980 no
C4 H4C 0.980 no
C5 H5A 0.980 no
C5 H5B 0.980 no
C5 H5C 0.980 no
C6 H6 1.000 no
C7 H7A 0.980 no
C7 H7B 0.980 no
C7 H7C 0.980 no
C8 H8A 0.980 no
C8 H8B 0.980 no
C8 H8C 0.980 no
C9 H9 1.000 no
C10 H10A 0.980 no
C10 H10B 0.980 no
C10 H10C 0.980 no
C11 H11A 0.980 no
C11 H11B 0.980 no
C11 H11C 0.980 no

loop_
_geom_contact_atom_site_label_1
_geom_contact_atom_site_label_2
_geom_contact_distance
_geom_contact_publ_flag
_geom_contact_site_symmetry_2
S1 C6 3.193(2) no .
S1 C9 3.197(2) no .
F1 N2 3.229(2) no .
F1 C1 2.949(3) no .
F1 C9 3.244(3) no .
F1 C11 3.343(3) no .
F2 N1 3.359(2) no .
F2 C1 3.031(3) no .
F2 C6 3.353(3) no .
F2 C8 3.553(3) no .
N1 C12 3.505(3) no .
N2 C12 3.464(3) no .
C1 C7 3.455(3) no .
C1 C8 3.595(4) no .
C1 C10 3.477(3) no .
C1 C11 3.576(3) no .
C2 C7 3.247(4) no .
C2 C8 3.135(4) no .
C3 C10 3.210(4) no .
C3 C11 3.161(3) no .
C4 C5 3.169(3) no .
C4 C6 3.168(3) no .
C4 C7 3.511(4) no .
C4 C8 3.212(4) no .
C5 C9 3.169(3) no .
C5 C10 3.480(4) no .
C5 C11 3.235(3) no .
S1 F5 3.553(2) no 1_655
S1 F6 3.0169(18) no 4_564
F1 F5 3.122(3) no 1_655
F1 F7 3.456(3) no .
F1 C2 3.194(3) no 4_565
F1 C3 3.376(3) no 4_565
F1 C4 3.257(3) no 4_565
F2 C5 3.469(3) no 4_565
F3 F5 2.995(3) no 1_655
F3 C3 3.547(3) no 4_565
F3 C5 3.316(3) no 4_565
F3 C10 3.481(3) no 4_565
F3 C11 3.313(3) no 2_746
F4 C5 3.516(3) no .
F4 C6 3.360(3) no 2_656
F4 C8 3.469(3) no 2_656
F4 C9 3.460(3) no 1_455
F4 C11 3.277(3) no 1_455
F5 S1 3.553(2) no 1_455
F5 F1 3.122(3) no 1_455
F5 F3 2.995(3) no 1_455
F5 C2 3.447(3) no .
F5 C4 3.383(3) no .
F5 C8 3.592(3) no .
F5 C12 3.347(4) no 1_455
F6 S1 3.0169(18) no 4_465
F6 N1 3.426(3) no 4_465
F6 N2 3.365(3) no 4_465
F6 C1 2.954(3) no 4_465
F6 C4 3.424(3) no 4_565
F6 C10 3.584(3) no 4_465
F7 F1 3.456(3) no .
F7 N2 3.375(3) no .
F7 C2 3.560(3) no .
F7 C3 3.196(3) no .
F7 C4 3.304(3) no 4_565
F7 C5 3.459(3) no .
F7 C11 3.381(3) no .
N1 F6 3.426(3) no 4_564
N2 F6 3.365(3) no 4_564
N2 F7 3.375(3) no .
C1 F6 2.954(3) no 4_564
C2 F1 3.194(3) no 4_464
C2 F5 3.447(3) no .
C2 F7 3.560(3) no .
C3 F1 3.376(3) no 4_464
C3 F3 3.547(3) no 4_464
C3 F7 3.196(3) no .
C4 F1 3.257(3) no 4_464
C4 F5 3.383(3) no .
C4 F6 3.424(3) no 4_464
C4 F7 3.304(3) no 4_464
C5 F2 3.469(3) no 4_464
C5 F3 3.316(3) no 4_464
C5 F4 3.516(3) no .
C5 F7 3.459(3) no .
C6 F4 3.360(3) no 2_646
C8 F4 3.469(3) no 2_646
C8 F5 3.592(3) no .
C9 F4 3.460(3) no 1_655
C10 F3 3.481(3) no 4_464
C10 F6 3.584(3) no 4_564
C11 F3 3.313(3) no 2_756
C11 F4 3.277(3) no 1_655
C11 F7 3.381(3) no .
C12 F5 3.347(4) no 1_655
S1 H6 2.6413 no .
S1 H9 2.6380 no .
F1 H9 2.7509 no .
F1 H11B 2.7256 no .
F2 H6 2.7732 no .
F2 H8C 2.9819 no .
N1 H4A 2.9361 no .
N1 H4B 2.7222 no .
N1 H4C 3.3069 no .
N1 H7A 2.6016 no .
N1 H7B 2.7592 no .
N1 H7C 3.3170 no .
N1 H8A 3.3210 no .
N1 H8B 2.7875 no .
N1 H8C 2.5998 no .
N2 H5A 3.3051 no .
N2 H5B 2.7140 no .
N2 H5C 2.9437 no .
N2 H10A 2.6167 no .
N2 H10B 3.3177 no .
N2 H10C 2.7316 no .
N2 H11A 3.3152 no .
N2 H11B 2.5861 no .
N2 H11C 2.7927 no .
C1 H6 2.5446 no .
C1 H7A 3.2733 no .
C1 H8C 3.4984 no .
C1 H9 2.5475 no .
C1 H10A 3.3184 no .
C1 H11B 3.4595 no .
C2 H5A 2.6908 no .
C2 H5B 3.2757 no .
C2 H5C 3.0280 no .
C2 H6 3.3311 no .
C2 H7A 3.3890 no .
C2 H7B 3.1026 no .
C2 H8B 3.0143 no .
C2 H8C 3.1841 no .
C3 H4A 3.0519 no .
C3 H4B 3.2613 no .
C3 H4C 2.6764 no .
C3 H9 3.3368 no .
C3 H10A 3.3707 no .
C3 H10C 3.0303 no .
C3 H11B 3.2123 no .
C3 H11C 3.0494 no .
C4 H5A 2.8308 no .
C4 H5C 3.5592 no .
C4 H7B 2.9706 no .
C4 H8B 2.6391 no .
C4 H8C 3.4159 no .
C5 H4A 3.5714 no .
C5 H4C 2.8236 no .
C5 H10C 2.9106 no .
C5 H11B 3.4341 no .
C5 H11C 2.6741 no .
C6 H4A 3.3866 no .
C6 H4B 2.9260 no .
C7 H4B 2.8905 no .
C7 H8A 2.8009 no .
C7 H8B 2.6988 no .
C7 H8C 3.3753 no .
C8 H4A 2.9929 no .
C8 H4B 3.0159 no .
C8 H7A 3.3772 no .
C8 H7B 2.7158 no .
C8 H7C 2.7821 no .
C9 H5B 2.8938 no .
C9 H5C 3.4322 no .
C10 H5B 2.8473 no .
C10 H11A 2.8205 no .
C10 H11B 3.3790 no .
C10 H11C 2.6941 no .
C11 H5B 2.9754 no .
C11 H5C 3.0736 no .
C11 H10A 3.3827 no .
C11 H10B 2.7705 no .
C11 H10C 2.7416 no .
C12 H6 3.2412 no .
C12 H9 3.1940 no .
H4A H5A 3.2909 no .
H4A H7B 3.4836 no .
H4A H8B 2.3471 no .
H4A H8C 3.0203 no .
H4B H7A 3.3493 no .
H4B H7B 2.1750 no .
H4B H8B 2.3480 no .
H4B H8C 3.4909 no .
H4C H5A 2.2192 no .
H4C H5C 3.2788 no .
H4C H8B 3.5813 no .
H5A H10C 3.5535 no .
H5B H10A 3.3550 no .
H5B H10B 3.5769 no .
H5B H10C 2.1152 no .
H5B H11B 3.4438 no .
H5B H11C 2.3101 no .
H5C H10C 3.4916 no .
H5C H11B 3.0835 no .
H5C H11C 2.4481 no .
H6 H7A 2.3767 no .
H6 H7B 2.8453 no .
H6 H7C 2.2974 no .
H6 H8A 2.2843 no .
H6 H8B 2.8437 no .
H6 H8C 2.3924 no .
H7A H8B 3.5787 no .
H7B H8A 3.0716 no .
H7B H8B 2.5010 no .
H7B H8C 3.5793 no .
H7C H8A 2.6828 no .
H7C H8B 3.0171 no .
H9 H10A 2.3631 no .
H9 H10B 2.3183 no .
H9 H10C 2.8501 no .
H9 H11A 2.2778 no .
H9 H11B 2.4013 no .
H9 H11C 2.8426 no .
H10A H11C 3.5865 no .
H10B H11A 2.6867 no .
H10B H11C 2.9773 no .
H10C H11A 3.1255 no .
H10C H11B 3.5906 no .
H10C H11C 2.5194 no .
S1 H4A 2.9303 no 1_655
S1 H7C 3.2389 no 3_766
S1 H8B 3.2002 no 1_655
S1 H11A 3.3826 no 2_746
F1 H4B 3.1343 no 4_565
F1 H4C 2.9497 no 4_565
F1 H5A 3.3169 no 4_565
F2 H4C 3.1112 no 4_565
F2 H5A 2.7209 no 4_565
F2 H5B 3.4873 no 4_565
F2 H10B 3.3172 no 2_746
F2 H11A 3.3907 no 2_746
F3 H5A 3.1482 no 4_565
F3 H5B 2.8724 no 4_565
F3 H8C 3.4695 no 1_655
F3 H10A 3.2468 no 4_565
F3 H10B 3.3879 no 2_746
F3 H10C 3.2323 no 2_746
F3 H10C 2.8323 no 4_565
F3 H11A 3.0783 no 2_746
F3 H11C 2.7041 no 2_746
F4 H4A 3.5558 no .
F4 H5C 2.7167 no .
F4 H6 2.6506 no 2_656
F4 H7A 3.0535 no 4_465
F4 H7C 3.1878 no 2_656
F4 H8A 2.8187 no 2_656
F4 H9 2.8686 no 1_455
F4 H10B 3.3876 no 1_455
F4 H11A 2.5022 no 1_455
F5 H4A 2.5910 no .
F5 H8B 3.4544 no .
F5 H8C 2.8804 no .
F5 H9 2.9390 no 1_455
F5 H10A 2.9975 no 4_465
F6 H4A 3.3371 no 4_565
F6 H4B 3.0246 no 4_565
F6 H4C 3.3497 no 4_565
F6 H7A 2.8477 no 4_465
F6 H7C 2.7043 no 2_656
F6 H10A 2.7112 no 4_465
F7 H4B 2.6058 no 4_565
F7 H4C 3.1469 no 4_565
F7 H5C 2.8096 no .
F7 H7B 3.3994 no 4_565
F7 H7C 3.4025 no 2_656
F7 H8A 2.7229 no 2_656
F7 H11B 2.5841 no .
F7 H11C 3.4513 no .
C4 H9 3.3622 no 1_455
C4 H10A 3.2479 no 1_455
C4 H10B 3.5416 no 1_455
C5 H8A 3.3418 no 2_656
C5 H10B 3.5568 no 3_776
C5 H10C 3.4568 no 3_776
C7 H7A 3.4723 no 3_766
C7 H8B 3.5170 no 3_666
C7 H11A 3.2483 no 4_464
C7 H11B 3.1127 no 4_464
C8 H5C 3.1211 no 2_646
C8 H7B 3.5567 no 3_666
C8 H11B 3.5531 no 2_646
C8 H11C 3.0472 no 2_646
C9 H4A 3.4319 no 1_655
C10 H4A 3.4906 no 1_655
C10 H4C 3.0923 no 1_655
C10 H5B 3.1977 no 3_776
C11 H7A 3.2812 no 4_565
C11 H7B 3.1422 no 4_565
C11 H8A 3.0837 no 2_656
C12 H4C 3.5879 no 4_565
C12 H5A 3.2779 no 4_565
C12 H11A 3.4565 no 2_746
B1 H4A 3.5089 no .
B1 H4B 3.3624 no 4_565
B1 H5C 3.2709 no .
B1 H7A 3.4943 no 4_465
B1 H7C 3.2704 no 2_656
B1 H8A 3.2639 no 2_656
B1 H9 3.4699 no 1_455
B1 H10A 3.2815 no 4_465
H4A S1 2.9303 no 1_455
H4A F4 3.5558 no .
H4A F5 2.5910 no .
H4A F6 3.3371 no 4_464
H4A C9 3.4319 no 1_455
H4A C10 3.4906 no 1_455
H4A B1 3.5089 no .
H4A H9 2.6200 no 1_455
H4A H10A 3.1274 no 1_455
H4A H10B 3.3950 no 1_455
H4B F1 3.1343 no 4_464
H4B F6 3.0246 no 4_464
H4B F7 2.6058 no 4_464
H4B B1 3.3624 no 4_464
H4B H7C 3.4309 no 3_666
H4B H10A 3.5941 no 1_455
H4B H11B 3.2389 no 4_464
H4C F1 2.9497 no 4_464
H4C F2 3.1112 no 4_464
H4C F6 3.3497 no 4_464
H4C F7 3.1469 no 4_464
H4C C10 3.0923 no 1_455
H4C C12 3.5879 no 4_464
H4C H9 3.2418 no 1_455
H4C H10A 2.5919 no 1_455
H4C H10B 2.8152 no 1_455
H5A F1 3.3169 no 4_464
H5A F2 2.7209 no 4_464
H5A F3 3.1482 no 4_464
H5A C12 3.2779 no 4_464
H5A H10B 2.9203 no 1_455
H5A H10B 3.2862 no 3_776
H5B F2 3.4873 no 4_464
H5B F3 2.8724 no 4_464
H5B C10 3.1977 no 3_776
H5B H8A 3.5204 no 2_656
H5B H10B 2.9985 no 3_776
H5B H10C 2.5805 no 3_776
H5C F4 2.7167 no .
H5C F7 2.8096 no .
H5C C8 3.1211 no 2_656
H5C B1 3.2709 no .
H5C H8A 2.4349 no 2_656
H5C H8C 2.9564 no 2_656
H5C H10B 3.5514 no 1_455
H6 F4 2.6506 no 2_646
H6 H7A 3.1595 no 3_766
H6 H7C 3.5829 no 3_766
H6 H11A 3.2790 no 2_746
H7A F4 3.0535 no 4_564
H7A F6 2.8477 no 4_564
H7A C7 3.4723 no 3_766
H7A C11 3.2812 no 4_464
H7A B1 3.4943 no 4_564
H7A H6 3.1595 no 3_766
H7A H7A 3.1289 no 3_766
H7A H7C 3.1166 no 3_766
H7A H11A 2.7414 no 4_464
H7A H11B 2.9297 no 4_464
H7B F7 3.3994 no 4_464
H7B C8 3.5567 no 3_666
H7B C11 3.1422 no 4_464
H7B H7B 3.4644 no 3_666
H7B H7C 3.4676 no 3_666
H7B H8A 3.1507 no 3_666
H7B H8B 3.0908 no 3_666
H7B H11A 3.0448 no 4_464
H7B H11B 2.4705 no 4_464
H7B H11C 3.5007 no 4_464
H7C S1 3.2389 no 3_766
H7C F4 3.1878 no 2_646
H7C F6 2.7043 no 2_646
H7C F7 3.4025 no 2_646
H7C B1 3.2704 no 2_646
H7C H4B 3.4309 no 3_666
H7C H6 3.5829 no 3_766
H7C H7A 3.1166 no 3_766
H7C H7B 3.4676 no 3_666
H7C H8B 3.0475 no 3_666
H7C H11A 3.4673 no 4_464
H7C H11B 3.5725 no 4_464
H8A F4 2.8187 no 2_646
H8A F7 2.7229 no 2_646
H8A C5 3.3418 no 2_646
H8A C11 3.0837 no 2_646
H8A B1 3.2639 no 2_646
H8A H5B 3.5204 no 2_646
H8A H5C 2.4349 no 2_646
H8A H7B 3.1507 no 3_666
H8A H11A 3.5895 no 2_646
H8A H11B 2.7936 no 2_646
H8A H11C 2.5236 no 2_646
H8B S1 3.2002 no 1_455
H8B F5 3.4544 no .
H8B C7 3.5170 no 3_666
H8B H7B 3.0908 no 3_666
H8B H7C 3.0475 no 3_666
H8B H11B 3.5074 no 2_646
H8B H11C 3.0874 no 2_646
H8C F3 3.4695 no 1_455
H8C F5 2.8804 no .
H8C H5C 2.9564 no 2_646
H8C H11C 3.0439 no 2_646
H9 F4 2.8686 no 1_655
H9 F5 2.9390 no 1_655
H9 C4 3.3622 no 1_655
H9 B1 3.4699 no 1_655
H9 H4A 2.6200 no 1_655
H9 H4C 3.2418 no 1_655
H10A F3 3.2468 no 4_464
H10A F5 2.9975 no 4_564
H10A F6 2.7112 no 4_564
H10A C4 3.2479 no 1_655
H10A B1 3.2815 no 4_564
H10A H4A 3.1274 no 1_655
H10A H4B 3.5941 no 1_655
H10A H4C 2.5919 no 1_655
H10B F2 3.3172 no 2_756
H10B F3 3.3879 no 2_756
H10B F4 3.3876 no 1_655
H10B C4 3.5416 no 1_655
H10B C5 3.5568 no 3_776
H10B H4A 3.3950 no 1_655
H10B H4C 2.8152 no 1_655
H10B H5A 2.9203 no 1_655
H10B H5A 3.2862 no 3_776
H10B H5B 2.9985 no 3_776
H10B H5C 3.5514 no 1_655
H10C F3 3.2323 no 2_756
H10C F3 2.8323 no 4_464
H10C C5 3.4568 no 3_776
H10C H5B 2.5805 no 3_776
H10C H10C 2.8191 no 3_776
H11A S1 3.3826 no 2_756
H11A F2 3.3907 no 2_756
H11A F3 3.0783 no 2_756
H11A F4 2.5022 no 1_655
H11A C7 3.2483 no 4_565
H11A C12 3.4565 no 2_756
H11A H6 3.2790 no 2_756
H11A H7A 2.7414 no 4_565
H11A H7B 3.0448 no 4_565
H11A H7C 3.4673 no 4_565
H11A H8A 3.5895 no 2_656
H11B F7 2.5841 no .
H11B C7 3.1127 no 4_565
H11B C8 3.5531 no 2_656
H11B H4B 3.2389 no 4_565
H11B H7A 2.9297 no 4_565
H11B H7B 2.4705 no 4_565
H11B H7C 3.5725 no 4_565
H11B H8A 2.7936 no 2_656
H11B H8B 3.5074 no 2_656
H11C F3 2.7041 no 2_756
H11C F7 3.4513 no .
H11C C8 3.0472 no 2_656
H11C H7B 3.5007 no 4_565
H11C H8A 2.5236 no 2_656
H11C H8B 3.0874 no 2_656
H11C H8C 3.0439 no 2_656

loop_
_geom_torsion_atom_site_label_1
_geom_torsion_atom_site_label_2
_geom_torsion_atom_site_label_3
_geom_torsion_atom_site_label_4
_geom_torsion
_geom_torsion_publ_flag
C1 S1 C12 F1 -56.48(17) no
C1 S1 C12 F2 64.89(18) no
C1 S1 C12 F3 -176.75(15) no
C12 S1 C1 N1 -93.99(19) no
C12 S1 C1 N2 89.66(19) no
C1 N1 C2 C3 -0.6(2) no
C1 N1 C2 C4 -178.61(18) no
C2 N1 C1 S1 -176.85(17) no
C2 N1 C1 N2 0.0(2) no
C1 N1 C6 C7 -106.9(2) no
C1 N1 C6 C8 125.6(2) no
C6 N1 C1 S1 2.3(3) no
C6 N1 C1 N2 179.11(18) no
C2 N1 C6 C7 72.0(3) no
C2 N1 C6 C8 -55.5(3) no
C6 N1 C2 C3 -179.67(19) no
C6 N1 C2 C4 2.3(3) no
C1 N2 C3 C2 -1.0(2) no
C1 N2 C3 C5 174.54(18) no
C3 N2 C1 S1 177.47(17) no
C3 N2 C1 N1 0.6(2) no
C1 N2 C9 C10 109.9(2) no
C1 N2 C9 C11 -122.7(2) no
C9 N2 C1 S1 -0.6(3) no
C9 N2 C1 N1 -177.48(17) no
C3 N2 C9 C10 -67.9(3) no
C3 N2 C9 C11 59.6(3) no
C9 N2 C3 C2 177.01(18) no
C9 N2 C3 C5 -7.5(3) no
N1 C2 C3 N2 1.0(2) no
N1 C2 C3 C5 -174.45(18) no
C4 C2 C3 N2 178.9(2) no
C4 C2 C3 C5 3.5(4) no
